data_4507441
loop_
_publ_author_name
'Kang, Myeong Jin'
'Miyazaki, Eigo'
'Osaka, Itaru'
'Takimiya, Kazuo'
'Nakao, Akiko'

_publ_section_title
;
 Diphenyl Derivatives of Dinaphtho[2,3-b:2',3'-f]thieno[3,2-b]thiophene:
 Organic Semiconductors for Thermally Stable Thin-Film Transistors.
;
_journal_issue 7
_journal_name_full 'ACS applied materials &amp; interfaces'
_journal_page_first 2331
_journal_page_last 2336
_journal_paper_doi 10.1021/am3026163
_journal_volume 5
_journal_year 2013
_chemical_formula_moiety 'C34 H20 S2'
_chemical_formula_sum 'C34 H20 S2'
_chemical_formula_weight 492.62
_chemical_name_common 3,10-DPhDNTT
_chemical_name_systematic
; 
3,10-DPhDNTT  
;
_space_group_IT_number 61
_symmetry_cell_setting orthorhombic
_symmetry_Int_Tables_number 61
_symmetry_space_group_name_Hall '-P 2ac 2ab'
_symmetry_space_group_name_H-M 'P b c a'
_atom_sites_solution_hydrogens geom
_atom_sites_solution_primary direct
_atom_sites_solution_secondary difmap
_audit_creation_method SHELXL-97
_cell_angle_alpha 90.00
_cell_angle_beta 90.00
_cell_angle_gamma 90.00
_cell_formula_units_Z 4
_cell_length_a 6.9888(3)
_cell_length_b 46.665(9)
_cell_length_c 7.1800(4)
_cell_measurement_reflns_used 98
_cell_measurement_temperature 200(2)
_cell_measurement_theta_max 43.22
_cell_measurement_theta_min 2.46
_cell_volume 2341.6(5)
_computing_cell_refinement PROCESS-AUTO
_computing_data_collection PROCESS-AUTO
_computing_data_reduction PROCESS-AUTO
_computing_structure_refinement 'SHELXL-97 (Sheldrick, 1997)'
_computing_structure_solution 'SHELXS-97 (Sheldrick, 1990)'
_diffrn_ambient_temperature 200(2)
_diffrn_measured_fraction_theta_full 0.562
_diffrn_measured_fraction_theta_max 0.562
_diffrn_measurement_device_type 'Rigaku DSC imaging plate'
_diffrn_radiation_monochromator Si
_diffrn_radiation_source 'SPring-8 BL08B bending magnet beamline'
_diffrn_radiation_type synchrotron
_diffrn_radiation_wavelength 1.00000
_diffrn_reflns_av_R_equivalents 0.0515
_diffrn_reflns_av_sigmaI/netI 0.0389
_diffrn_reflns_limit_h_max 5
_diffrn_reflns_limit_h_min -6
_diffrn_reflns_limit_k_max 47
_diffrn_reflns_limit_k_min -63
_diffrn_reflns_limit_l_max 9
_diffrn_reflns_limit_l_min -9
_diffrn_reflns_number 5695
_diffrn_reflns_theta_full 43.22
_diffrn_reflns_theta_max 43.22
_diffrn_reflns_theta_min 2.46
_diffrn_standards_number 6620
_exptl_absorpt_coefficient_mu 2.222
_exptl_absorpt_correction_T_max 0.9569
_exptl_absorpt_correction_T_min 0.8083
_exptl_absorpt_correction_type multi-scan
_exptl_absorpt_process_details '(Higashi, 1995)'
_exptl_crystal_colour yellow
_exptl_crystal_density_diffrn 1.397
_exptl_crystal_density_method 'not measured'
_exptl_crystal_description platelet
_exptl_crystal_F_000 1024
_exptl_crystal_size_max 0.10
_exptl_crystal_size_mid 0.10
_exptl_crystal_size_min 0.02
_refine_diff_density_max 0.388
_refine_diff_density_min -0.699
_refine_diff_density_rms 0.119
_refine_ls_extinction_method none
_refine_ls_goodness_of_fit_ref 1.338
_refine_ls_hydrogen_treatment noref
_refine_ls_matrix_type full
_refine_ls_number_parameters 163
_refine_ls_number_reflns 1770
_refine_ls_number_restraints 0
_refine_ls_restrained_S_all 1.338
_refine_ls_R_factor_all 0.0698
_refine_ls_R_factor_gt 0.0594
_refine_ls_shift/su_max 0.000
_refine_ls_shift/su_mean 0.000
_refine_ls_structure_factor_coef Fsqd
_refine_ls_weighting_details 'calc w=1/[\s^2^(Fo^2^)+(0.1000P)^2^+0.0000P] where P=(Fo^2^+2Fc^2^)/3'
_refine_ls_weighting_scheme calc
_refine_ls_wR_factor_gt 0.1608
_refine_ls_wR_factor_ref 0.1651
_reflns_number_gt 1529
_reflns_number_total 1770
_reflns_threshold_expression >2sigma(I)
_cod_data_source_file am3026163_si_001.cif
_cod_data_source_block 3,10-DPhDNTT
_cod_original_sg_symbol_H-M Pbca
_cod_database_code 4507441

loop_
_symmetry_equiv_pos_as_xyz
'x, y, z'
'-x+1/2, -y, z+1/2'
'x+1/2, -y+1/2, -z'
'-x, y+1/2, -z+1/2'
'-x, -y, -z'
'x-1/2, y, -z-1/2'
'-x-1/2, y-1/2, z'
'x, -y-1/2, z-1/2'

loop_
_atom_site_label
_atom_site_type_symbol
_atom_site_fract_x
_atom_site_fract_y
_atom_site_fract_z
_atom_site_U_iso_or_equiv
_atom_site_adp_type
_atom_site_occupancy
_atom_site_symmetry_multiplicity
_atom_site_calc_flag
_atom_site_refinement_flags
C1 C 0.2569(5) -0.03285(4) 0.9558(3) 0.0122(9) Uani 1 1 d .
C2 C 0.4451(5) 0.01179(4) 0.9730(3) 0.0120(8) Uani 1 1 d .
C3 C 0.5539(5) 0.03809(4) 0.9821(3) 0.0140(9) Uani 1 1 d .
C4 C 0.4926(5) 0.06613(4) 0.9451(3) 0.0143(9) Uani 1 1 d .
H1 H 0.3671 0.0697 0.9001 0.017 Uiso 1 1 calc R
C5 C 0.6227(5) 0.08902(4) 0.9766(3) 0.0135(8) Uani 1 1 d .
C6 C 0.5582(5) 0.11821(4) 0.9565(3) 0.0193(9) Uani 1 1 d .
H2 H 0.4327 0.1221 0.9124 0.023 Uiso 1 1 calc R
C7 C 0.6803(5) 0.14061(4) 1.0019(3) 0.0143(9) Uani 1 1 d .
C8 C 0.8679(6) 0.13464(5) 1.0603(3) 0.0218(10) Uani 1 1 d .
H3 H 0.9506 0.1501 1.0899 0.026 Uiso 1 1 calc R
C9 C 0.9353(5) 0.10725(4) 1.0760(3) 0.0174(10) Uani 1 1 d .
H4 H 1.0643 0.1039 1.1117 0.021 Uiso 1 1 calc R
C10 C 0.8101(5) 0.08349(4) 1.0382(3) 0.0141(9) Uani 1 1 d .
C11 C 0.8722(5) 0.05485(4) 1.0716(3) 0.0126(8) Uani 1 1 d .
H5 H 0.9991 0.0510 1.1117 0.015 Uiso 1 1 calc R
C12 C 0.6064(5) 0.17081(4) 1.0004(3) 0.0187(8) Uani 1 1 d .
C13 C 0.4673(5) 0.17966(4) 0.8746(4) 0.0241(10) Uani 1 1 d .
H6 H 0.4177 0.1663 0.7872 0.029 Uiso 1 1 calc R
C14 C 0.3993(6) 0.20770(4) 0.8743(4) 0.0271(10) Uani 1 1 d .
H7 H 0.3043 0.2134 0.7873 0.033 Uiso 1 1 calc R
C15 C 0.4719(5) 0.22733(4) 1.0028(3) 0.0243(10) Uani 1 1 d .
H8 H 0.4271 0.2465 1.0028 0.029 Uiso 1 1 calc R
C16 C 0.6073(6) 0.21890(4) 1.1284(4) 0.0237(9) Uani 1 1 d .
H9 H 0.6545 0.2323 1.2168 0.028 Uiso 1 1 calc R
C17 C 0.6779(5) 0.19065(4) 1.1290(4) 0.0194(10) Uani 1 1 d .
H10 H 0.7734 0.1851 1.2159 0.023 Uiso 1 1 calc R
S1 S 0.21438(13) 0.003685(10) 0.91254(8) 0.0155(4) Uani 1 1 d .

loop_
_atom_site_aniso_label
_atom_site_aniso_U_11
_atom_site_aniso_U_22
_atom_site_aniso_U_33
_atom_site_aniso_U_23
_atom_site_aniso_U_13
_atom_site_aniso_U_12
C1 0.013(3) 0.0122(9) 0.0116(11) -0.0009(7) -0.0002(12) 0.0007(10)
C2 0.012(3) 0.0122(8) 0.0123(11) 0.0000(6) -0.0007(12) 0.0008(10)
C3 0.018(3) 0.0105(9) 0.0131(12) 0.0006(6) 0.0004(12) 0.0006(10)
C4 0.014(3) 0.0121(9) 0.0173(11) 0.0009(7) -0.0025(12) 0.0023(10)
C5 0.012(3) 0.0133(9) 0.0150(12) -0.0004(7) -0.0039(13) 0.0008(10)
C6 0.028(3) 0.0125(9) 0.0174(12) 0.0001(7) -0.0044(14) -0.0001(10)
C7 0.012(3) 0.0129(9) 0.0182(13) 0.0005(7) -0.0020(12) -0.0010(10)
C8 0.029(3) 0.0149(9) 0.0212(13) -0.0019(8) -0.0023(15) -0.0056(12)
C9 0.013(3) 0.0167(10) 0.0225(14) -0.0005(7) -0.0060(12) -0.0002(12)
C10 0.013(3) 0.0130(10) 0.0160(12) -0.0014(7) -0.0017(14) -0.0032(10)
C11 0.005(3) 0.0160(9) 0.0163(12) -0.0015(7) -0.0033(12) 0.0027(11)
C12 0.024(3) 0.0120(9) 0.0203(13) 0.0004(7) 0.0002(13) -0.0022(10)
C13 0.031(3) 0.0158(10) 0.0253(13) 0.0004(8) -0.0062(14) 0.0002(11)
C14 0.032(3) 0.0183(11) 0.0306(15) 0.0055(9) -0.0060(16) 0.0040(12)
C15 0.029(3) 0.0134(9) 0.0308(15) 0.0019(8) 0.0006(15) 0.0015(11)
C16 0.027(3) 0.0146(10) 0.0297(14) -0.0052(8) 0.0043(15) -0.0039(11)
C17 0.019(3) 0.0154(10) 0.0235(13) -0.0006(8) -0.0023(14) -0.0021(11)
S1 0.0172(10) 0.0120(3) 0.0171(4) 0.00067(15) -0.0021(3) 0.0011(2)

loop_
_atom_type_symbol
_atom_type_description
_atom_type_scat_dispersion_real
_atom_type_scat_dispersion_imag
_atom_type_scat_source
C C 0.0181 0.0091 'International Tables Vol C Tables 4.2.6.8 and 6.1.1.4'
H H 0.0000 0.0000 'International Tables Vol C Tables 4.2.6.8 and 6.1.1.4'
S S 0.3331 0.5567 'International Tables Vol C Tables 4.2.6.8 and 6.1.1.4'

loop_
_geom_angle_atom_site_label_1
_geom_angle_atom_site_label_2
_geom_angle_atom_site_label_3
_geom_angle
_geom_angle_site_symmetry_1
_geom_angle_site_symmetry_3
_geom_angle_publ_flag
C11 C1 C3 121.8(2) 5_657 5_657 yes
C11 C1 S1 125.8(3) 5_657 . yes
C3 C1 S1 112.38(18) 5_657 . yes
C2 C2 C3 111.5(4) 5_657 . yes
C2 C2 S1 114.5(3) 5_657 . yes
C3 C2 S1 134.0(2) . . yes
C4 C3 C1 120.4(2) . 5_657 yes
C4 C3 C2 128.5(3) . . yes
C1 C3 C2 111.0(2) 5_657 . yes
C3 C4 C5 118.4(3) . . yes
C3 C4 H1 120.8 . . no
C5 C4 H1 120.8 . . no
C10 C5 C4 120.5(2) . . yes
C10 C5 C6 119.7(2) . . yes
C4 C5 C6 119.6(3) . . yes
C7 C6 C5 119.7(3) . . yes
C7 C6 H2 120.1 . . no
C5 C6 H2 120.1 . . no
C6 C7 C8 119.7(2) . . yes
C6 C7 C12 119.6(3) . . yes
C8 C7 C12 120.6(2) . . yes
C9 C8 C7 122.1(3) . . yes
C9 C8 H3 118.9 . . no
C7 C8 H3 118.9 . . no
C8 C9 C10 119.7(3) . . yes
C8 C9 H4 120.1 . . no
C10 C9 H4 120.1 . . no
C5 C10 C11 120.6(2) . . yes
C5 C10 C9 119.0(2) . . yes
C11 C10 C9 120.4(3) . . yes
C1 C11 C10 118.3(3) 5_657 . yes
C1 C11 H5 120.8 5_657 . no
C10 C11 H5 120.8 . . no
C13 C12 C17 118.8(2) . . yes
C13 C12 C7 121.6(2) . . yes
C17 C12 C7 119.6(3) . . yes
C12 C13 C14 121.3(2) . . yes
C12 C13 H6 119.4 . . no
C14 C13 H6 119.4 . . no
C13 C14 C15 119.4(3) . . yes
C13 C14 H7 120.3 . . no
C15 C14 H7 120.3 . . no
C16 C15 C14 120.0(2) . . yes
C16 C15 H8 120.0 . . no
C14 C15 H8 120.0 . . no
C15 C16 C17 121.0(2) . . yes
C15 C16 H9 119.5 . . no
C17 C16 H9 119.5 . . no
C12 C17 C16 119.5(3) . . yes
C12 C17 H10 120.3 . . no
C16 C17 H10 120.3 . . no
C2 S1 C1 90.58(13) . . yes

loop_
_geom_bond_atom_site_label_1
_geom_bond_atom_site_label_2
_geom_bond_distance
_geom_bond_site_symmetry_2
_geom_bond_publ_flag
C1 C11 1.381(4) 5_657 yes
C1 C3 1.416(4) 5_657 yes
C1 S1 1.759(2) . yes
C2 C2 1.397(5) 5_657 yes
C2 C3 1.446(4) . yes
C2 S1 1.712(3) . yes
C3 C4 1.402(3) . yes
C3 C1 1.416(4) 5_657 yes
C4 C5 1.421(4) . yes
C4 H1 0.9500 . no
C5 C10 1.406(4) . yes
C5 C6 1.442(3) . yes
C6 C7 1.388(4) . yes
C6 H2 0.9500 . no
C7 C8 1.405(5) . yes
C7 C12 1.501(3) . yes
C8 C9 1.367(3) . yes
C8 H3 0.9500 . no
C9 C10 1.439(4) . yes
C9 H4 0.9500 . no
C10 C11 1.425(3) . yes
C11 C1 1.381(4) 5_657 yes
C11 H5 0.9500 . no
C12 C13 1.389(4) . yes
C12 C17 1.400(3) . yes
C13 C14 1.392(3) . yes
C13 H6 0.9500 . no
C14 C15 1.396(4) . yes
C14 H7 0.9500 . no
C15 C16 1.365(4) . yes
C15 H8 0.9500 . no
C16 C17 1.408(3) . yes
C16 H9 0.9500 . no
C17 H10 0.9500 . no

loop_
_geom_torsion_atom_site_label_1
_geom_torsion_atom_site_label_2
_geom_torsion_atom_site_label_3
_geom_torsion_atom_site_label_4
_geom_torsion
_geom_torsion_site_symmetry_1
_geom_torsion_site_symmetry_4
_geom_torsion_publ_flag
C2 C2 C3 C4 -177.7(2) 5_657 . yes
S1 C2 C3 C4 1.8(4) . . yes
C2 C2 C3 C1 -0.2(3) 5_657 5_657 yes
S1 C2 C3 C1 179.3(2) . 5_657 yes
C1 C3 C4 C5 -1.8(4) 5_657 . yes
C2 C3 C4 C5 175.5(2) . . yes
C3 C4 C5 C10 1.8(4) . . yes
C3 C4 C5 C6 -174.2(2) . . yes
C10 C5 C6 C7 -1.3(4) . . yes
C4 C5 C6 C7 174.7(2) . . yes
C5 C6 C7 C8 2.4(4) . . yes
C5 C6 C7 C12 -173.5(2) . . yes
C6 C7 C8 C9 -0.6(4) . . yes
C12 C7 C8 C9 175.3(2) . . yes
C7 C8 C9 C10 -2.2(4) . . yes
C4 C5 C10 C11 -0.5(4) . . yes
C6 C5 C10 C11 175.5(2) . . yes
C4 C5 C10 C9 -177.5(2) . . yes
C6 C5 C10 C9 -1.4(4) . . yes
C8 C9 C10 C5 3.2(4) . . yes
C8 C9 C10 C11 -173.8(2) . . yes
C5 C10 C11 C1 -0.8(4) . 5_657 yes
C9 C10 C11 C1 176.1(2) . 5_657 yes
C6 C7 C12 C13 -33.5(4) . . yes
C8 C7 C12 C13 150.7(3) . . yes
C6 C7 C12 C17 146.2(3) . . yes
C8 C7 C12 C17 -29.6(4) . . yes
C17 C12 C13 C14 0.2(5) . . yes
C7 C12 C13 C14 179.9(3) . . yes
C12 C13 C14 C15 -0.1(5) . . yes
C13 C14 C15 C16 -0.6(5) . . yes
C14 C15 C16 C17 1.0(5) . . yes
C13 C12 C17 C16 0.3(5) . . yes
C7 C12 C17 C16 -179.5(3) . . yes
C15 C16 C17 C12 -0.9(5) . . yes
C2 C2 S1 C1 -0.7(3) 5_657 . yes
C3 C2 S1 C1 179.9(3) . . yes
C11 C1 S1 C2 -177.1(2) 5_657 . yes
C3 C1 S1 C2 0.75(19) 5_657 . yes
